data_7002153
loop_
_publ_author_name
'Sarma, Rupam'
'Kalita, Dipjyoti'
'Baruah, Jubaraj B.'

_publ_section_title
;
 Solvent induced reactivity of 3,5-dimethylpyrazole towards zinc (II)
 carboxylates
;
_journal_issue 36
_journal_name_full 'Dalton Transactions'
_journal_page_first 7428
_journal_page_last 7436
_journal_paper_doi 10.1039/b905534g
_journal_year 2009
_chemical_formula_sum 'C24 H24 N6 O9 Zn'
_chemical_formula_weight 605.86
_chemical_name_systematic
;
?
;
_space_group_IT_number 14
_symmetry_cell_setting monoclinic
_symmetry_space_group_name_Hall '-P 2ybc'
_symmetry_space_group_name_H-M 'P 1 21/c 1'
_atom_sites_solution_hydrogens geom
_atom_sites_solution_primary direct
_atom_sites_solution_secondary difmap
_audit_creation_method SHELXL-97
_cell_angle_alpha 90.00
_cell_angle_beta 93.779(2)
_cell_angle_gamma 90.00
_cell_formula_units_Z 8
_cell_length_a 12.1934(6)
_cell_length_b 19.9578(14)
_cell_length_c 23.6281(16)
_cell_measurement_temperature 296(2)
_cell_volume 5737.5(6)
_computing_cell_refinement 'Bruker SMART'
_computing_data_collection 'Bruker SMART'
_computing_data_reduction 'Bruker SAINT'
_computing_molecular_graphics 'Bruker SHELXTL'
_computing_publication_material 'Bruker SHELXTL'
_computing_structure_refinement 'SHELXL-97 (Sheldrick, 1997)'
_computing_structure_solution 'SHELXS-97 (Sheldrick, 1990)'
_diffrn_ambient_temperature 296(2)
_diffrn_measured_fraction_theta_full 0.988
_diffrn_measured_fraction_theta_max 0.988
_diffrn_measurement_device_type 'CCD area detector'
_diffrn_measurement_method 'phi and omega scans'
_diffrn_radiation_monochromator graphite
_diffrn_radiation_source 'fine-focus sealed tube'
_diffrn_radiation_type MoK\a
_diffrn_radiation_wavelength 0.71073
_diffrn_reflns_av_R_equivalents 0.0495
_diffrn_reflns_av_sigmaI/netI 0.0729
_diffrn_reflns_limit_h_max 16
_diffrn_reflns_limit_h_min -6
_diffrn_reflns_limit_k_max 26
_diffrn_reflns_limit_k_min -26
_diffrn_reflns_limit_l_max 31
_diffrn_reflns_limit_l_min -31
_diffrn_reflns_number 57413
_diffrn_reflns_theta_full 28.27
_diffrn_reflns_theta_max 28.27
_diffrn_reflns_theta_min 1.34
_exptl_absorpt_coefficient_mu 0.915
_exptl_absorpt_correction_type none
_exptl_crystal_colour colorless
_exptl_crystal_density_diffrn 1.403
_exptl_crystal_density_method 'not measured'
_exptl_crystal_description block
_exptl_crystal_F_000 2496
_exptl_crystal_size_max 0.29
_exptl_crystal_size_mid 0.21
_exptl_crystal_size_min 0.19
_refine_diff_density_max 0.766
_refine_diff_density_min -0.279
_refine_diff_density_rms 0.057
_refine_ls_extinction_method none
_refine_ls_goodness_of_fit_ref 0.955
_refine_ls_hydrogen_treatment constr
_refine_ls_matrix_type full
_refine_ls_number_parameters 729
_refine_ls_number_reflns 14065
_refine_ls_number_restraints 0
_refine_ls_restrained_S_all 0.955
_refine_ls_R_factor_all 0.1514
_refine_ls_R_factor_gt 0.0515
_refine_ls_shift/su_max 0.031
_refine_ls_shift/su_mean 0.001
_refine_ls_structure_factor_coef Fsqd
_refine_ls_weighting_details 'calc w=1/[\s^2^(Fo^2^)+(0.0638P)^2^+1.5847P] where P=(Fo^2^+2Fc^2^)/3'
_refine_ls_weighting_scheme calc
_refine_ls_wR_factor_gt 0.1241
_refine_ls_wR_factor_ref 0.1607
_reflns_number_gt 5593
_reflns_number_total 14065
_reflns_threshold_expression >2sigma(I)
_cod_data_source_file b905534g.txt
_cod_data_source_block znnbadmpac_0m
_cod_depositor_comments
;
The following automatic conversions were performed:
'_symmetry_cell_setting' value 'Monoclinic' changed to 'monoclinic'
according to '/home/saulius/struct/CIF-dictionaries/cif_core.dic'
dictionary named 'cif_core.dic' version 2.4.1 from 2010-06-29.

Automatic conversion script
Id: cif_fix_enum 1527 2010-12-29 10:47:43Z saulius 
;
_cod_original_sg_symbol_H-M P21/c
_cod_database_code 7002153

loop_
_symmetry_equiv_pos_as_xyz
'x, y, z'
'-x, y+1/2, -z+1/2'
'-x, -y, -z'
'x, -y-1/2, z-1/2'

loop_
_atom_site_label
_atom_site_type_symbol
_atom_site_fract_x
_atom_site_fract_y
_atom_site_fract_z
_atom_site_U_iso_or_equiv
_atom_site_adp_type
_atom_site_occupancy
_atom_site_symmetry_multiplicity
_atom_site_calc_flag
_atom_site_refinement_flags
_atom_site_disorder_assembly
_atom_site_disorder_group
C1 C 0.6930(3) 0.48684(18) 0.28541(16) 0.0552(9) Uani 1 1 d . . .
C2 C 0.7253(3) 0.53956(17) 0.24385(14) 0.0492(9) Uani 1 1 d . . .
C3 C 0.6486(3) 0.57374(18) 0.20913(17) 0.0630(11) Uani 1 1 d . . .
H3 H 0.5744 0.5636 0.2106 0.076 Uiso 1 1 calc R . .
C4 C 0.6806(3) 0.62266(18) 0.17226(16) 0.0627(10) Uani 1 1 d . . .
H4A H 0.6287 0.6457 0.1491 0.075 Uiso 1 1 calc R . .
C5 C 0.7896(3) 0.63634(17) 0.17068(15) 0.0504(9) Uani 1 1 d . . .
C6 C 0.8682(3) 0.60345(18) 0.20462(16) 0.0576(10) Uani 1 1 d . . .
H6A H 0.9421 0.6141 0.2031 0.069 Uiso 1 1 calc R . .
C7 C 0.8358(3) 0.55481(18) 0.24067(15) 0.0564(9) Uani 1 1 d . . .
H7 H 0.8884 0.5317 0.2633 0.068 Uiso 1 1 calc R . .
C8 C 0.3184(3) 0.35096(19) 0.29034(16) 0.0573(10) Uani 1 1 d . . .
C9 C 0.2716(3) 0.29987(17) 0.24903(14) 0.0503(9) Uani 1 1 d . . .
C10 C 0.3380(3) 0.26039(19) 0.21712(16) 0.0590(10) Uani 1 1 d . . .
H10 H 0.4138 0.2662 0.2208 0.071 Uiso 1 1 calc R . .
C11 C 0.2940(3) 0.21262(18) 0.18000(16) 0.0606(10) Uani 1 1 d . . .
H11 H 0.3390 0.1853 0.1596 0.073 Uiso 1 1 calc R . .
C12 C 0.1809(3) 0.20666(17) 0.17411(16) 0.0546(9) Uani 1 1 d . . .
C13 C 0.1126(3) 0.24526(18) 0.20446(16) 0.0589(10) Uani 1 1 d . . .
H13 H 0.0367 0.2401 0.1997 0.071 Uiso 1 1 calc R . .
C14 C 0.1579(3) 0.29148(18) 0.24190(15) 0.0559(9) Uani 1 1 d . . .
H14 H 0.1122 0.3177 0.2629 0.067 Uiso 1 1 calc R . .
C15 C 0.1724(4) 0.5198(3) 0.4502(2) 0.1148(19) Uani 1 1 d . . .
H15A H 0.1267 0.5007 0.4198 0.172 Uiso 1 1 calc R . .
H15B H 0.1509 0.5654 0.4561 0.172 Uiso 1 1 calc R . .
H15C H 0.1643 0.4945 0.4843 0.172 Uiso 1 1 calc R . .
C16 C 0.2895(3) 0.5178(2) 0.43565(17) 0.0722(12) Uani 1 1 d . . .
C17 C 0.3808(4) 0.5546(2) 0.45319(18) 0.0782(12) Uani 1 1 d . . .
H17 H 0.3835 0.5894 0.4794 0.094 Uiso 1 1 calc R . .
C18 C 0.4675(3) 0.5304(2) 0.42496(17) 0.0646(10) Uani 1 1 d . . .
C19 C 0.5852(3) 0.5532(2) 0.42673(19) 0.0886(14) Uani 1 1 d . . .
H19A H 0.6329 0.5149 0.4290 0.133 Uiso 1 1 calc R . .
H19B H 0.6005 0.5812 0.4594 0.133 Uiso 1 1 calc R . .
H19C H 0.5974 0.5782 0.3930 0.133 Uiso 1 1 calc R . .
C20 C 0.4772(3) 0.2980(2) 0.44213(19) 0.0922(15) Uani 1 1 d . . .
H20A H 0.4277 0.3160 0.4127 0.138 Uiso 1 1 calc R . .
H20B H 0.4583 0.3151 0.4782 0.138 Uiso 1 1 calc R . .
H20C H 0.4717 0.2500 0.4422 0.138 Uiso 1 1 calc R . .
C21 C 0.5913(3) 0.31780(19) 0.43180(17) 0.0619(10) Uani 1 1 d . . .
C22 C 0.6907(3) 0.2958(2) 0.45904(16) 0.0705(11) Uani 1 1 d . . .
H22 H 0.6987 0.2645 0.4882 0.085 Uiso 1 1 calc R . .
C23 C 0.7740(3) 0.3294(2) 0.43451(16) 0.0641(10) Uani 1 1 d . . .
C24 C 0.8957(3) 0.3273(2) 0.44397(18) 0.0924(14) Uani 1 1 d . . .
H24A H 0.9280 0.3578 0.4184 0.139 Uiso 1 1 calc R . .
H24B H 0.9213 0.2827 0.4372 0.139 Uiso 1 1 calc R . .
H24C H 0.9165 0.3399 0.4824 0.139 Uiso 1 1 calc R . .
C25 C 0.8079(3) 0.35274(18) 0.21133(16) 0.0572(10) Uani 1 1 d . . .
C26 C 0.7733(3) 0.30141(17) 0.25339(14) 0.0503(9) Uani 1 1 d . . .
C27 C 0.8499(3) 0.26497(19) 0.28625(16) 0.0598(10) Uani 1 1 d . . .
H27 H 0.9243 0.2729 0.2828 0.072 Uiso 1 1 calc R . .
C28 C 0.8181(3) 0.21676(18) 0.32424(16) 0.0612(10) Uani 1 1 d . . .
H28 H 0.8699 0.1918 0.3458 0.073 Uiso 1 1 calc R . .
C29 C 0.7061(3) 0.20714(17) 0.32892(16) 0.0559(9) Uani 1 1 d . . .
C30 C 0.6284(3) 0.24314(18) 0.29715(16) 0.0620(10) Uani 1 1 d . . .
H30 H 0.5540 0.2357 0.3010 0.074 Uiso 1 1 calc R . .
C31 C 0.6619(3) 0.29055(18) 0.25936(16) 0.0586(10) Uani 1 1 d . . .
H31 H 0.6097 0.3153 0.2378 0.070 Uiso 1 1 calc R . .
C32 C 1.1842(3) 0.48467(18) 0.21267(16) 0.0553(9) Uani 1 1 d . . .
C33 C 1.2297(3) 0.53828(17) 0.25189(14) 0.0485(9) Uani 1 1 d . . .
C34 C 1.3422(3) 0.55071(18) 0.25637(15) 0.0558(9) Uani 1 1 d . . .
H34 H 1.3887 0.5255 0.2351 0.067 Uiso 1 1 calc R . .
C35 C 1.3853(3) 0.60043(18) 0.29229(16) 0.0605(10) Uani 1 1 d . . .
H35 H 1.4604 0.6090 0.2953 0.073 Uiso 1 1 calc R . .
C36 C 1.3153(3) 0.63659(17) 0.32313(15) 0.0505(9) Uani 1 1 d . . .
C37 C 1.2046(3) 0.62590(18) 0.31989(16) 0.0602(10) Uani 1 1 d . . .
H37 H 1.1587 0.6516 0.3412 0.072 Uiso 1 1 calc R . .
C38 C 1.1619(3) 0.57596(18) 0.28413(16) 0.0606(10) Uani 1 1 d . . .
H38 H 1.0867 0.5677 0.2818 0.073 Uiso 1 1 calc R . .
C39 C 1.0380(3) 0.5513(2) 0.07049(18) 0.0838(13) Uani 1 1 d . . .
H39A H 1.0805 0.5344 0.1030 0.126 Uiso 1 1 calc R . .
H39B H 1.0406 0.5993 0.0706 0.126 Uiso 1 1 calc R . .
H39C H 1.0677 0.5346 0.0366 0.126 Uiso 1 1 calc R . .
C40 C 0.9217(3) 0.52867(19) 0.07245(16) 0.0620(10) Uani 1 1 d . . .
C41 C 0.8289(3) 0.5493(2) 0.04154(18) 0.0785(12) Uani 1 1 d . . .
H41 H 0.8251 0.5819 0.0133 0.094 Uiso 1 1 calc R . .
C42 C 0.7426(3) 0.5132(2) 0.05990(19) 0.0793(13) Uani 1 1 d . . .
C43 C 0.6227(4) 0.5133(3) 0.0425(2) 0.145(3) Uani 1 1 d . . .
H43A H 0.5873 0.4773 0.0612 0.217 Uiso 1 1 calc R . .
H43B H 0.6125 0.5074 0.0021 0.217 Uiso 1 1 calc R . .
H43C H 0.5910 0.5552 0.0529 0.217 Uiso 1 1 calc R . .
C44 C 1.3289(3) 0.3079(2) 0.05419(18) 0.0884(14) Uani 1 1 d . . .
H44A H 1.3741 0.3328 0.0816 0.133 Uiso 1 1 calc R . .
H44B H 1.3424 0.3230 0.0167 0.133 Uiso 1 1 calc R . .
H44C H 1.3461 0.2611 0.0577 0.133 Uiso 1 1 calc R . .
C45 C 1.2114(3) 0.3185(2) 0.06448(16) 0.0630(10) Uani 1 1 d . . .
C46 C 1.1170(4) 0.2904(2) 0.03967(17) 0.0735(12) Uani 1 1 d . . .
H46 H 1.1126 0.2586 0.0109 0.088 Uiso 1 1 calc R . .
C47 C 1.0278(3) 0.3193(2) 0.06655(17) 0.0669(11) Uani 1 1 d . . .
C48 C 0.9083(3) 0.3081(2) 0.05780(19) 0.0943(15) Uani 1 1 d . . .
H48A H 0.8713 0.3311 0.0867 0.141 Uiso 1 1 calc R . .
H48B H 0.8932 0.2610 0.0598 0.141 Uiso 1 1 calc R . .
H48C H 0.8827 0.3249 0.0212 0.141 Uiso 1 1 calc R . .
N1 N 0.4333(2) 0.48051(15) 0.39054(12) 0.0587(8) Uani 1 1 d . . .
N2 N 0.3233(2) 0.47356(15) 0.39825(13) 0.0638(8) Uani 1 1 d . . .
H2 H 0.2814 0.4443 0.3811 0.077 Uiso 1 1 calc R . .
N3 N 0.6130(2) 0.36352(14) 0.39293(12) 0.0550(7) Uani 1 1 d . . .
N4 N 0.7238(2) 0.36967(14) 0.39592(12) 0.0582(8) Uani 1 1 d . . .
H4 H 0.7583 0.3968 0.3750 0.070 Uiso 1 1 calc R . .
N5 N 0.8945(2) 0.48063(14) 0.10904(12) 0.0547(8) Uani 1 1 d . . .
N6 N 0.7848(2) 0.47220(15) 0.10036(13) 0.0652(9) Uani 1 1 d . . .
H6 H 0.7469 0.4440 0.1186 0.078 Uiso 1 1 calc R . .
N7 N 1.0684(2) 0.36269(14) 0.10611(12) 0.0558(8) Uani 1 1 d . . .
N8 N 1.1793(2) 0.36103(14) 0.10370(12) 0.0540(7) Uani 1 1 d . . .
H8 H 1.2239 0.3848 0.1251 0.065 Uiso 1 1 calc R . .
N9 N 0.8250(3) 0.68844(16) 0.13159(14) 0.0685(9) Uani 1 1 d . . .
N10 N 0.1325(3) 0.15714(17) 0.13326(16) 0.0761(10) Uani 1 1 d . . .
N11 N 0.6703(3) 0.15730(17) 0.36937(15) 0.0745(10) Uani 1 1 d . . .
N12 N 1.3611(3) 0.68942(16) 0.36151(14) 0.0642(9) Uani 1 1 d . . .
O1 O 0.58935(19) 0.47644(12) 0.28765(10) 0.0650(7) Uani 1 1 d . . .
O2 O 0.7658(2) 0.45796(14) 0.31446(12) 0.0769(8) Uani 1 1 d . . .
O3 O 0.42287(19) 0.35881(12) 0.29216(10) 0.0650(7) Uani 1 1 d . . .
O4 O 0.2548(2) 0.38182(15) 0.31963(12) 0.0824(9) Uani 1 1 d . . .
O5 O 0.91145(19) 0.36139(12) 0.20889(10) 0.0642(7) Uani 1 1 d . . .
O6 O 0.7353(2) 0.38311(14) 0.18208(12) 0.0766(8) Uani 1 1 d . . .
O7 O 1.08037(19) 0.47707(12) 0.21005(10) 0.0656(7) Uani 1 1 d . . .
O8 O 1.2485(2) 0.45258(14) 0.18454(12) 0.0746(8) Uani 1 1 d . . .
O9 O 0.9221(2) 0.70159(15) 0.13076(13) 0.0932(10) Uani 1 1 d . . .
O10 O 0.7545(2) 0.71610(16) 0.10033(14) 0.1009(11) Uani 1 1 d . . .
O11 O 0.1934(3) 0.12617(18) 0.10453(16) 0.1200(13) Uani 1 1 d . . .
O12 O 0.0336(3) 0.15004(17) 0.12957(15) 0.1108(12) Uani 1 1 d . . .
O13 O 0.5727(2) 0.14657(16) 0.37121(14) 0.1057(11) Uani 1 1 d . . .
O14 O 0.7393(3) 0.12932(18) 0.39928(17) 0.1258(14) Uani 1 1 d . . .
O15 O 1.4595(2) 0.69963(15) 0.36366(13) 0.0935(10) Uani 1 1 d . . .
O16 O 1.2982(2) 0.72012(15) 0.38996(13) 0.0932(10) Uani 1 1 d . . .
O17 O 0.0150(4) 0.4246(3) 0.3402(2) 0.192(2) Uani 1 1 d . . .
O18 O 0.4865(3) 0.4176(3) 0.1554(2) 0.182(2) Uani 1 1 d . . .
Zn1 Zn 0.51384(3) 0.41957(2) 0.339921(18) 0.05382(14) Uani 1 1 d . . .
Zn6 Zn 0.98874(3) 0.420582(19) 0.159853(17) 0.05084(14) Uani 1 1 d . . .

loop_
_atom_site_aniso_label
_atom_site_aniso_U_11
_atom_site_aniso_U_22
_atom_site_aniso_U_33
_atom_site_aniso_U_23
_atom_site_aniso_U_13
_atom_site_aniso_U_12
C1 0.048(2) 0.060(2) 0.058(2) -0.002(2) 0.0066(19) -0.0025(19)
C2 0.040(2) 0.053(2) 0.056(2) -0.0084(18) 0.0069(17) -0.0022(16)
C3 0.032(2) 0.071(3) 0.086(3) 0.006(2) 0.0045(19) -0.0029(18)
C4 0.037(2) 0.069(3) 0.081(3) 0.019(2) -0.0002(19) 0.0013(18)
C5 0.047(2) 0.048(2) 0.057(2) 0.0058(18) 0.0081(17) -0.0002(16)
C6 0.038(2) 0.065(2) 0.070(3) 0.007(2) 0.0049(18) -0.0076(18)
C7 0.041(2) 0.064(2) 0.064(3) 0.004(2) -0.0013(18) -0.0004(18)
C8 0.043(2) 0.062(3) 0.066(3) 0.009(2) 0.0014(19) -0.0034(19)
C9 0.046(2) 0.050(2) 0.055(2) 0.0067(18) 0.0028(18) -0.0009(16)
C10 0.034(2) 0.067(3) 0.075(3) 0.001(2) 0.0007(18) 0.0023(18)
C11 0.047(2) 0.063(3) 0.073(3) -0.002(2) 0.0071(19) 0.0056(18)
C12 0.041(2) 0.054(2) 0.069(3) 0.0003(19) 0.0040(18) -0.0062(17)
C13 0.0328(19) 0.058(2) 0.086(3) 0.000(2) 0.0069(19) -0.0040(17)
C14 0.036(2) 0.060(2) 0.072(3) 0.000(2) 0.0109(18) 0.0008(17)
C15 0.076(3) 0.157(5) 0.113(4) -0.040(4) 0.026(3) 0.008(3)
C16 0.064(3) 0.088(3) 0.066(3) -0.011(2) 0.012(2) 0.012(2)
C17 0.090(3) 0.074(3) 0.069(3) -0.020(2) -0.002(3) 0.002(3)
C18 0.070(3) 0.064(3) 0.059(3) 0.002(2) -0.003(2) -0.005(2)
C19 0.078(3) 0.092(3) 0.094(3) -0.004(3) -0.008(3) -0.025(3)
C20 0.068(3) 0.109(4) 0.101(4) 0.021(3) 0.016(3) -0.011(3)
C21 0.062(3) 0.057(2) 0.067(3) 0.000(2) 0.012(2) -0.004(2)
C22 0.078(3) 0.075(3) 0.059(3) 0.014(2) 0.006(2) 0.007(2)
C23 0.060(3) 0.071(3) 0.061(3) 0.009(2) -0.001(2) 0.009(2)
C24 0.068(3) 0.113(4) 0.095(4) 0.021(3) -0.002(3) 0.012(3)
C25 0.049(2) 0.055(2) 0.068(3) -0.012(2) 0.006(2) -0.0013(19)
C26 0.048(2) 0.048(2) 0.056(2) -0.0094(18) 0.0078(18) -0.0009(16)
C27 0.037(2) 0.068(3) 0.075(3) -0.001(2) 0.0077(19) 0.0021(18)
C28 0.040(2) 0.066(3) 0.077(3) -0.003(2) 0.0000(19) 0.0070(18)
C29 0.048(2) 0.050(2) 0.070(3) -0.0024(19) 0.0028(19) -0.0033(17)
C30 0.039(2) 0.064(3) 0.083(3) 0.001(2) 0.0027(19) -0.0043(18)
C31 0.037(2) 0.062(2) 0.076(3) 0.002(2) -0.0029(18) 0.0021(17)
C32 0.048(2) 0.054(2) 0.064(3) 0.0037(19) -0.0021(19) 0.0013(18)
C33 0.044(2) 0.050(2) 0.050(2) 0.0057(17) -0.0050(17) -0.0024(16)
C34 0.040(2) 0.060(2) 0.067(3) -0.007(2) 0.0029(18) -0.0009(18)
C35 0.036(2) 0.064(2) 0.081(3) -0.009(2) 0.0012(19) -0.0041(18)
C36 0.045(2) 0.049(2) 0.057(2) -0.0020(18) 0.0013(17) -0.0046(17)
C37 0.041(2) 0.068(3) 0.072(3) -0.008(2) 0.0092(18) 0.0037(18)
C38 0.037(2) 0.071(3) 0.074(3) -0.006(2) -0.0004(19) -0.0025(18)
C39 0.068(3) 0.091(3) 0.093(3) 0.011(3) 0.011(2) -0.010(2)
C40 0.062(3) 0.065(3) 0.059(3) -0.001(2) 0.002(2) -0.001(2)
C41 0.071(3) 0.088(3) 0.075(3) 0.023(2) -0.005(2) -0.001(3)
C42 0.059(3) 0.092(3) 0.084(3) 0.012(3) -0.017(2) 0.001(2)
C43 0.067(3) 0.191(6) 0.169(6) 0.072(5) -0.046(4) -0.011(4)
C44 0.077(3) 0.109(4) 0.083(3) -0.001(3) 0.027(2) 0.025(3)
C45 0.062(3) 0.069(3) 0.059(3) 0.000(2) 0.014(2) 0.012(2)
C46 0.077(3) 0.078(3) 0.067(3) -0.021(2) 0.013(2) 0.004(2)
C47 0.065(3) 0.069(3) 0.068(3) -0.010(2) 0.011(2) -0.007(2)
C48 0.059(3) 0.115(4) 0.108(4) -0.045(3) -0.001(3) -0.021(3)
N1 0.052(2) 0.066(2) 0.057(2) 0.0008(16) 0.0012(15) -0.0019(15)
N2 0.052(2) 0.071(2) 0.068(2) -0.0063(18) 0.0024(16) -0.0016(16)
N3 0.0477(19) 0.0593(19) 0.058(2) 0.0017(16) 0.0016(15) -0.0009(14)
N4 0.0510(19) 0.061(2) 0.062(2) 0.0079(16) 0.0049(15) -0.0023(15)
N5 0.0428(18) 0.0605(19) 0.060(2) -0.0021(16) -0.0022(14) -0.0023(14)
N6 0.0422(18) 0.073(2) 0.079(2) 0.0076(18) -0.0107(16) -0.0060(15)
N7 0.0476(19) 0.0589(19) 0.062(2) -0.0064(16) 0.0088(15) -0.0019(14)
N8 0.0433(18) 0.0618(19) 0.0568(19) 0.0011(16) 0.0020(14) 0.0024(14)
N9 0.058(2) 0.068(2) 0.079(3) 0.0082(19) 0.0083(19) 0.0045(18)
N10 0.054(2) 0.073(2) 0.102(3) -0.018(2) 0.012(2) -0.0068(19)
N11 0.055(2) 0.069(2) 0.099(3) 0.017(2) 0.007(2) 0.0022(19)
N12 0.057(2) 0.063(2) 0.072(2) -0.0052(18) 0.0018(18) -0.0047(17)
O1 0.0468(16) 0.0739(18) 0.0757(18) 0.0110(14) 0.0149(13) -0.0044(12)
O2 0.0569(17) 0.085(2) 0.088(2) 0.0334(16) 0.0007(15) -0.0073(15)
O3 0.0438(15) 0.0723(17) 0.0779(18) -0.0082(14) -0.0037(13) -0.0031(12)
O4 0.0537(17) 0.096(2) 0.099(2) -0.0326(18) 0.0133(16) -0.0105(15)
O5 0.0427(15) 0.0731(17) 0.0780(18) 0.0069(14) 0.0128(13) -0.0034(12)
O6 0.0518(17) 0.086(2) 0.092(2) 0.0219(17) 0.0009(15) -0.0047(14)
O7 0.0399(15) 0.0802(18) 0.0751(18) -0.0141(14) -0.0085(12) -0.0069(12)
O8 0.0572(17) 0.0793(19) 0.087(2) -0.0237(16) 0.0034(15) -0.0077(15)
O9 0.0544(19) 0.107(2) 0.118(3) 0.0396(19) 0.0058(17) -0.0180(17)
O10 0.068(2) 0.108(3) 0.126(3) 0.059(2) 0.0012(19) 0.0044(17)
O11 0.074(2) 0.128(3) 0.158(3) -0.076(3) 0.011(2) 0.002(2)
O12 0.0521(19) 0.128(3) 0.153(3) -0.057(2) 0.0142(19) -0.0259(18)
O13 0.0528(19) 0.122(3) 0.143(3) 0.047(2) 0.0081(19) -0.0182(18)
O14 0.066(2) 0.138(3) 0.173(4) 0.093(3) 0.009(2) 0.013(2)
O15 0.0552(18) 0.098(2) 0.127(3) -0.0369(19) 0.0081(18) -0.0208(16)
O16 0.076(2) 0.100(2) 0.104(2) -0.046(2) 0.0093(18) -0.0025(17)
O17 0.160(5) 0.242(7) 0.175(5) 0.004(4) 0.011(4) -0.036(4)
O18 0.125(4) 0.238(6) 0.184(5) -0.016(4) 0.012(4) -0.024(3)
Zn1 0.0406(3) 0.0610(3) 0.0599(3) 0.0031(2) 0.0035(2) -0.00300(19)
Zn6 0.0368(2) 0.0593(3) 0.0563(3) -0.0051(2) 0.00139(19) -0.00061(18)

loop_
_atom_type_symbol
_atom_type_description
_atom_type_scat_dispersion_real
_atom_type_scat_dispersion_imag
_atom_type_scat_source
C C 0.0033 0.0016 'International Tables Vol C Tables 4.2.6.8 and 6.1.1.4'
N N 0.0061 0.0033 'International Tables Vol C Tables 4.2.6.8 and 6.1.1.4'
O O 0.0106 0.0060 'International Tables Vol C Tables 4.2.6.8 and 6.1.1.4'
Zn Zn 0.2839 1.4301 'International Tables Vol C Tables 4.2.6.8 and 6.1.1.4'
H H 0.0000 0.0000 'International Tables Vol C Tables 4.2.6.8 and 6.1.1.4'

loop_
_geom_angle_atom_site_label_1
_geom_angle_atom_site_label_2
_geom_angle_atom_site_label_3
_geom_angle
_geom_angle_site_symmetry_1
_geom_angle_site_symmetry_3
_geom_angle_publ_flag
O2 C1 O1 125.3(3) . . ?
O2 C1 C2 118.7(3) . . ?
O1 C1 C2 116.0(3) . . ?
C7 C2 C3 118.7(3) . . ?
C7 C2 C1 118.9(3) . . ?
C3 C2 C1 122.3(3) . . ?
C2 C3 C4 121.0(3) . . ?
C2 C3 H3 119.5 . . ?
C4 C3 H3 119.5 . . ?
C5 C4 C3 118.4(3) . . ?
C5 C4 H4A 120.8 . . ?
C3 C4 H4A 120.8 . . ?
C4 C5 C6 122.2(3) . . ?
C4 C5 N9 119.1(3) . . ?
C6 C5 N9 118.7(3) . . ?
C5 C6 C7 119.0(3) . . ?
C5 C6 H6A 120.5 . . ?
C7 C6 H6A 120.5 . . ?
C2 C7 C6 120.7(3) . . ?
C2 C7 H7 119.7 . . ?
C6 C7 H7 119.7 . . ?
O4 C8 O3 125.3(4) . . ?
O4 C8 C9 118.6(3) . . ?
O3 C8 C9 116.1(3) . . ?
C10 C9 C14 118.5(3) . . ?
C10 C9 C8 122.0(3) . . ?
C14 C9 C8 119.5(3) . . ?
C9 C10 C11 121.5(3) . . ?
C9 C10 H10 119.3 . . ?
C11 C10 H10 119.3 . . ?
C10 C11 C12 117.8(3) . . ?
C10 C11 H11 121.1 . . ?
C12 C11 H11 121.1 . . ?
C13 C12 C11 122.4(3) . . ?
C13 C12 N10 119.2(3) . . ?
C11 C12 N10 118.4(3) . . ?
C12 C13 C14 118.9(3) . . ?
C12 C13 H13 120.5 . . ?
C14 C13 H13 120.5 . . ?
C13 C14 C9 120.9(3) . . ?
C13 C14 H14 119.5 . . ?
C9 C14 H14 119.5 . . ?
C16 C15 H15A 109.5 . . ?
C16 C15 H15B 109.5 . . ?
H15A C15 H15B 109.5 . . ?
C16 C15 H15C 109.5 . . ?
H15A C15 H15C 109.5 . . ?
H15B C15 H15C 109.5 . . ?
N2 C16 C17 105.8(4) . . ?
N2 C16 C15 120.9(4) . . ?
C17 C16 C15 133.2(4) . . ?
C16 C17 C18 107.4(4) . . ?
C16 C17 H17 126.3 . . ?
C18 C17 H17 126.3 . . ?
N1 C18 C17 109.8(4) . . ?
N1 C18 C19 120.1(4) . . ?
C17 C18 C19 130.0(4) . . ?
C18 C19 H19A 109.5 . . ?
C18 C19 H19B 109.5 . . ?
H19A C19 H19B 109.5 . . ?
C18 C19 H19C 109.5 . . ?
H19A C19 H19C 109.5 . . ?
H19B C19 H19C 109.5 . . ?
C21 C20 H20A 109.5 . . ?
C21 C20 H20B 109.5 . . ?
H20A C20 H20B 109.5 . . ?
C21 C20 H20C 109.5 . . ?
H20A C20 H20C 109.5 . . ?
H20B C20 H20C 109.5 . . ?
N3 C21 C22 108.9(3) . . ?
N3 C21 C20 121.8(4) . . ?
C22 C21 C20 129.2(4) . . ?
C23 C22 C21 107.1(4) . . ?
C23 C22 H22 126.5 . . ?
C21 C22 H22 126.5 . . ?
N4 C23 C22 105.3(3) . . ?
N4 C23 C24 121.9(4) . . ?
C22 C23 C24 132.8(4) . . ?
C23 C24 H24A 109.5 . . ?
C23 C24 H24B 109.5 . . ?
H24A C24 H24B 109.5 . . ?
C23 C24 H24C 109.5 . . ?
H24A C24 H24C 109.5 . . ?
H24B C24 H24C 109.5 . . ?
O6 C25 O5 125.3(4) . . ?
O6 C25 C26 118.5(3) . . ?
O5 C25 C26 116.2(3) . . ?
C27 C26 C31 119.3(3) . . ?
C27 C26 C25 121.3(3) . . ?
C31 C26 C25 119.4(3) . . ?
C26 C27 C28 121.4(3) . . ?
C26 C27 H27 119.3 . . ?
C28 C27 H27 119.3 . . ?
C27 C28 C29 117.6(3) . . ?
C27 C28 H28 121.2 . . ?
C29 C28 H28 121.2 . . ?
C30 C29 C28 122.0(4) . . ?
C30 C29 N11 119.2(3) . . ?
C28 C29 N11 118.8(3) . . ?
C29 C30 C31 119.3(3) . . ?
C29 C30 H30 120.3 . . ?
C31 C30 H30 120.3 . . ?
C30 C31 C26 120.3(3) . . ?
C30 C31 H31 119.9 . . ?
C26 C31 H31 119.9 . . ?
O8 C32 O7 125.1(3) . . ?
O8 C32 C33 118.7(3) . . ?
O7 C32 C33 116.2(3) . . ?
C38 C33 C34 118.9(3) . . ?
C38 C33 C32 121.3(3) . . ?
C34 C33 C32 119.8(3) . . ?
C33 C34 C35 120.4(3) . . ?
C33 C34 H34 119.8 . . ?
C35 C34 H34 119.8 . . ?
C36 C35 C34 118.7(3) . . ?
C36 C35 H35 120.6 . . ?
C34 C35 H35 120.6 . . ?
C35 C36 C37 122.6(3) . . ?
C35 C36 N12 118.8(3) . . ?
C37 C36 N12 118.6(3) . . ?
C36 C37 C38 118.5(3) . . ?
C36 C37 H37 120.7 . . ?
C38 C37 H37 120.7 . . ?
C33 C38 C37 120.9(3) . . ?
C33 C38 H38 119.6 . . ?
C37 C38 H38 119.6 . . ?
C40 C39 H39A 109.5 . . ?
C40 C39 H39B 109.5 . . ?
H39A C39 H39B 109.5 . . ?
C40 C39 H39C 109.5 . . ?
H39A C39 H39C 109.5 . . ?
H39B C39 H39C 109.5 . . ?
N5 C40 C41 109.1(3) . . ?
N5 C40 C39 120.7(4) . . ?
C41 C40 C39 130.3(4) . . ?
C42 C41 C40 107.3(4) . . ?
C42 C41 H41 126.3 . . ?
C40 C41 H41 126.3 . . ?
N6 C42 C41 106.4(4) . . ?
N6 C42 C43 121.5(4) . . ?
C41 C42 C43 132.1(4) . . ?
C42 C43 H43A 109.5 . . ?
C42 C43 H43B 109.5 . . ?
H43A C43 H43B 109.5 . . ?
C42 C43 H43C 109.5 . . ?
H43A C43 H43C 109.5 . . ?
H43B C43 H43C 109.5 . . ?
C45 C44 H44A 109.5 . . ?
C45 C44 H44B 109.5 . . ?
H44A C44 H44B 109.5 . . ?
C45 C44 H44C 109.5 . . ?
H44A C44 H44C 109.5 . . ?
H44B C44 H44C 109.5 . . ?
N8 C45 C46 106.3(3) . . ?
N8 C45 C44 122.4(4) . . ?
C46 C45 C44 131.4(4) . . ?
C45 C46 C47 106.7(4) . . ?
C45 C46 H46 126.6 . . ?
C47 C46 H46 126.6 . . ?
N7 C47 C46 108.4(3) . . ?
N7 C47 C48 120.7(4) . . ?
C46 C47 C48 130.9(4) . . ?
C47 C48 H48A 109.5 . . ?
C47 C48 H48B 109.5 . . ?
H48A C48 H48B 109.5 . . ?
C47 C48 H48C 109.5 . . ?
H48A C48 H48C 109.5 . . ?
H48B C48 H48C 109.5 . . ?
C18 N1 N2 105.2(3) . . ?
C18 N1 Zn1 132.1(3) . . ?
N2 N1 Zn1 122.6(2) . . ?
C16 N2 N1 111.7(3) . . ?
C16 N2 H2 124.2 . . ?
N1 N2 H2 124.2 . . ?
C21 N3 N4 105.6(3) . . ?
C21 N3 Zn1 131.9(3) . . ?
N4 N3 Zn1 122.4(2) . . ?
C23 N4 N3 113.1(3) . . ?
C23 N4 H4 123.4 . . ?
N3 N4 H4 123.4 . . ?
C40 N5 N6 105.9(3) . . ?
C40 N5 Zn6 130.9(3) . . ?
N6 N5 Zn6 122.7(2) . . ?
C42 N6 N5 111.3(3) . . ?
C42 N6 H6 124.3 . . ?
N5 N6 H6 124.3 . . ?
C47 N7 N8 106.1(3) . . ?
C47 N7 Zn6 129.6(3) . . ?
N8 N7 Zn6 124.3(2) . . ?
C45 N8 N7 112.5(3) . . ?
C45 N8 H8 123.7 . . ?
N7 N8 H8 123.7 . . ?
O9 N9 O10 122.6(3) . . ?
O9 N9 C5 119.3(3) . . ?
O10 N9 C5 118.1(3) . . ?
O11 N10 O12 123.1(4) . . ?
O11 N10 C12 118.4(3) . . ?
O12 N10 C12 118.5(3) . . ?
O14 N11 O13 123.2(4) . . ?
O14 N11 C29 118.2(4) . . ?
O13 N11 C29 118.5(3) . . ?
O15 N12 O16 123.3(3) . . ?
O15 N12 C36 118.6(3) . . ?
O16 N12 C36 118.1(3) . . ?
C1 O1 Zn1 128.8(2) . . ?
C8 O3 Zn1 128.4(2) . . ?
C25 O5 Zn6 128.9(2) . . ?
C32 O7 Zn6 129.1(2) . . ?
O3 Zn1 O1 105.62(11) . . ?
O3 Zn1 N1 116.07(11) . . ?
O1 Zn1 N1 107.11(11) . . ?
O3 Zn1 N3 107.96(11) . . ?
O1 Zn1 N3 115.24(11) . . ?
N1 Zn1 N3 105.20(12) . . ?
O7 Zn6 O5 105.77(11) . . ?
O7 Zn6 N5 107.67(11) . . ?
O5 Zn6 N5 116.08(11) . . ?
O7 Zn6 N7 115.93(11) . . ?
O5 Zn6 N7 107.50(11) . . ?
N5 Zn6 N7 104.29(12) . . ?

loop_
_geom_bond_atom_site_label_1
_geom_bond_atom_site_label_2
_geom_bond_distance
_geom_bond_site_symmetry_2
_geom_bond_publ_flag
C1 O2 1.230(4) . ?
C1 O1 1.285(4) . ?
C1 C2 1.509(5) . ?
C2 C7 1.389(4) . ?
C2 C3 1.382(5) . ?
C3 C4 1.382(5) . ?
C3 H3 0.9300 . ?
C4 C5 1.361(4) . ?
C4 H4A 0.9300 . ?
C5 C6 1.375(5) . ?
C5 N9 1.474(4) . ?
C6 C7 1.367(5) . ?
C6 H6A 0.9300 . ?
C7 H7 0.9300 . ?
C8 O4 1.236(4) . ?
C8 O3 1.282(4) . ?
C8 C9 1.498(5) . ?
C9 C10 1.387(5) . ?
C9 C14 1.396(4) . ?
C10 C11 1.380(5) . ?
C10 H10 0.9300 . ?
C11 C12 1.382(4) . ?
C11 H11 0.9300 . ?
C12 C13 1.371(5) . ?
C12 N10 1.477(5) . ?
C13 C14 1.369(5) . ?
C13 H13 0.9300 . ?
C14 H14 0.9300 . ?
C15 C16 1.490(5) . ?
C15 H15A 0.9600 . ?
C15 H15B 0.9600 . ?
C15 H15C 0.9600 . ?
C16 N2 1.334(4) . ?
C16 C17 1.375(5) . ?
C17 C18 1.374(5) . ?
C17 H17 0.9300 . ?
C18 N1 1.334(4) . ?
C18 C19 1.505(5) . ?
C19 H19A 0.9600 . ?
C19 H19B 0.9600 . ?
C19 H19C 0.9600 . ?
C20 C21 1.482(5) . ?
C20 H20A 0.9600 . ?
C20 H20B 0.9600 . ?
C20 H20C 0.9600 . ?
C21 N3 1.333(4) . ?
C21 C22 1.405(5) . ?
C22 C23 1.377(5) . ?
C22 H22 0.9300 . ?
C23 N4 1.333(4) . ?
C23 C24 1.487(5) . ?
C24 H24A 0.9600 . ?
C24 H24B 0.9600 . ?
C24 H24C 0.9600 . ?
C25 O6 1.245(4) . ?
C25 O5 1.279(4) . ?
C25 C26 1.507(5) . ?
C26 C27 1.381(5) . ?
C26 C31 1.392(4) . ?
C27 C28 1.388(5) . ?
C27 H27 0.9300 . ?
C28 C29 1.392(5) . ?
C28 H28 0.9300 . ?
C29 C30 1.372(5) . ?
C29 N11 1.465(5) . ?
C30 C31 1.381(5) . ?
C30 H30 0.9300 . ?
C31 H31 0.9300 . ?
C32 O8 1.239(4) . ?
C32 O7 1.273(4) . ?
C32 C33 1.498(5) . ?
C33 C38 1.383(5) . ?
C33 C34 1.391(4) . ?
C34 C35 1.386(5) . ?
C34 H34 0.9300 . ?
C35 C36 1.364(5) . ?
C35 H35 0.9300 . ?
C36 C37 1.364(4) . ?
C36 N12 1.476(4) . ?
C37 C38 1.386(5) . ?
C37 H37 0.9300 . ?
C38 H38 0.9300 . ?
C39 C40 1.491(5) . ?
C39 H39A 0.9600 . ?
C39 H39B 0.9600 . ?
C39 H39C 0.9600 . ?
C40 N5 1.347(4) . ?
C40 C41 1.370(5) . ?
C41 C42 1.370(5) . ?
C41 H41 0.9300 . ?
C42 N6 1.335(5) . ?
C42 C43 1.493(5) . ?
C43 H43A 0.9600 . ?
C43 H43B 0.9600 . ?
C43 H43C 0.9600 . ?
C44 C45 1.484(5) . ?
C44 H44A 0.9600 . ?
C44 H44B 0.9600 . ?
C44 H44C 0.9600 . ?
C45 N8 1.334(4) . ?
C45 C46 1.376(5) . ?
C46 C47 1.418(5) . ?
C46 H46 0.9300 . ?
C47 N7 1.344(4) . ?
C47 C48 1.475(5) . ?
C48 H48A 0.9600 . ?
C48 H48B 0.9600 . ?
C48 H48C 0.9600 . ?
N1 N2 1.373(4) . ?
N1 Zn1 2.007(3) . ?
N2 H2 0.8600 . ?
N3 N4 1.355(4) . ?
N3 Zn1 2.020(3) . ?
N4 H4 0.8600 . ?
N5 N6 1.351(4) . ?
N5 Zn6 2.004(3) . ?
N6 H6 0.8600 . ?
N7 N8 1.357(3) . ?
N7 Zn6 2.014(3) . ?
N8 H8 0.8600 . ?
N9 O9 1.214(4) . ?
N9 O10 1.228(4) . ?
N10 O11 1.209(4) . ?
N10 O12 1.212(4) . ?
N11 O14 1.200(4) . ?
N11 O13 1.214(4) . ?
N12 O15 1.215(4) . ?
N12 O16 1.218(4) . ?
O1 Zn1 1.952(2) . ?
O3 Zn1 1.952(2) . ?
O5 Zn6 1.942(2) . ?
O7 Zn6 1.937(2) . ?
